data_7230410
loop_
_publ_author_name
'Liu, Fu-Jun'
'Sun, Tian-Tian'
'Yang, Yun-Gang'
'Huang, Chao'
'Chen, Xue-Bing'

_publ_section_title
;
 Divergent synthesis of dual 1,4-dihydropyridines with different
 substituted patterns from enaminones and aldehydes through domino
 reactions
;
_journal_issue 23
_journal_name_full 'RSC Advances'
_journal_page_first 12635
_journal_paper_doi 10.1039/C8RA01236A
_journal_volume 8
_journal_year 2018
_chemical_formula_sum 'C25 H21 Cl2 N O2'
_chemical_formula_weight 438.33
_chemical_name_systematic
;
 ?
;
_space_group_crystal_system monoclinic
_space_group_IT_number 4
_space_group_name_Hall 'P 2yb'
_space_group_name_H-M_alt 'P 1 21 1'
_symmetry_space_group_name_Hall 'P 2yb'
_symmetry_space_group_name_H-M 'P 1 21 1'
_atom_sites_solution_hydrogens geom
_audit_creation_method SHELXL-2014
_audit_update_record
;
2018-01-28 deposited with the CCDC.
2018-03-26 downloaded from the CCDC.
;
_cell_angle_alpha 90
_cell_angle_beta 102.694(2)
_cell_angle_gamma 90
_cell_formula_units_Z 2
_cell_length_a 8.7539(14)
_cell_length_b 10.6930(17)
_cell_length_c 11.5682(18)
_cell_measurement_reflns_used 1991
_cell_measurement_temperature 293(2)
_cell_measurement_theta_max 21.4944
_cell_measurement_theta_min 2.6240
_cell_volume 1056.4(3)
_computing_cell_refinement 'Bruker SMART'
_computing_data_collection 'Bruker SMART'
_computing_data_reduction 'Bruker SAINT'
_computing_molecular_graphics 'SHELXL-2014 (Sheldrick, 2014)'
_computing_publication_material 'SHELXL-2014 (Sheldrick, 2014)'
_computing_structure_refinement 'SHELXL-2014 (Sheldrick, 2014)'
_computing_structure_solution 'SHELXL-2014 (Sheldrick, 2014)'
_diffrn_ambient_temperature 293(2)
_diffrn_measured_fraction_theta_full 0.972
_diffrn_measured_fraction_theta_max 0.994
_diffrn_measurement_device_type 'CCD area detector'
_diffrn_measurement_method 'phi and omega scans'
_diffrn_radiation_type MoK\a
_diffrn_radiation_wavelength 0.71073
_diffrn_reflns_av_R_equivalents 0.0254
_diffrn_reflns_av_unetI/netI 0.0422
_diffrn_reflns_Laue_measured_fraction_full 0.972
_diffrn_reflns_Laue_measured_fraction_max 0.994
_diffrn_reflns_limit_h_max 10
_diffrn_reflns_limit_h_min -9
_diffrn_reflns_limit_k_max 12
_diffrn_reflns_limit_k_min -12
_diffrn_reflns_limit_l_max 13
_diffrn_reflns_limit_l_min -12
_diffrn_reflns_number 5931
_diffrn_reflns_point_group_measured_fraction_full 0.974
_diffrn_reflns_point_group_measured_fraction_max 0.996
_diffrn_reflns_theta_full 25.242
_diffrn_reflns_theta_max 24.998
_diffrn_reflns_theta_min 1.804
_diffrn_source 'fine-focus sealed tube'
_exptl_absorpt_coefficient_mu 0.330
_exptl_absorpt_correction_T_max 0.922
_exptl_absorpt_correction_T_min 0.890
_exptl_absorpt_correction_type multi-scan
_exptl_absorpt_process_details sadabs
_exptl_crystal_colour colourless
_exptl_crystal_density_diffrn 1.378
_exptl_crystal_description block
_exptl_crystal_F_000 456
_exptl_crystal_size_max 0.360
_exptl_crystal_size_mid 0.300
_exptl_crystal_size_min 0.250
_refine_diff_density_max 0.247
_refine_diff_density_min -0.229
_refine_diff_density_rms 0.034
_refine_ls_abs_structure_details
;
 Refined as an inversion twin.
;
_refine_ls_abs_structure_Flack 0.02(10)
_refine_ls_extinction_method none
_refine_ls_goodness_of_fit_ref 0.953
_refine_ls_hydrogen_treatment constr
_refine_ls_matrix_type full
_refine_ls_number_parameters 272
_refine_ls_number_reflns 3277
_refine_ls_number_restraints 1
_refine_ls_restrained_S_all 0.952
_refine_ls_R_factor_all 0.0518
_refine_ls_R_factor_gt 0.0387
_refine_ls_shift/su_max 0.000
_refine_ls_shift/su_mean 0.000
_refine_ls_structure_factor_coef Fsqd
_refine_ls_weighting_details 'w=1/[\s^2^(Fo^2^)+(0.0716P)^2^] where P=(Fo^2^+2Fc^2^)/3'
_refine_ls_weighting_scheme calc
_refine_ls_wR_factor_gt 0.1013
_refine_ls_wR_factor_ref 0.1103
_reflns_Friedel_coverage 0.894
_reflns_Friedel_fraction_full 0.977
_reflns_Friedel_fraction_max 0.999
_reflns_number_gt 2691
_reflns_number_total 3277
_reflns_threshold_expression 'I > 2\s(I)'
_cod_data_source_file c8ra01236a2.cif
_cod_data_source_block 1
_cod_database_code 7230410
_shelx_space_group_comment
;
The symmetry employed for this shelxl refinement is uniquely defined
by the following loop, which should always be used as a source of
symmetry information in preference to the above space-group names.
They are only intended as comments.
;
_shelx_estimated_absorpt_t_min 0.891
_shelx_estimated_absorpt_t_max 0.922
_shelxl_version_number 2014-3

loop_
_space_group_symop_operation_xyz
'x, y, z'
'-x, y+1/2, -z'

loop_
_atom_site_label
_atom_site_type_symbol
_atom_site_fract_x
_atom_site_fract_y
_atom_site_fract_z
_atom_site_U_iso_or_equiv
_atom_site_adp_type
_atom_site_occupancy
_atom_site_site_symmetry_order
_atom_site_calc_flag
_atom_site_refinement_flags_posn
_atom_site_refinement_flags_adp
Cl1 Cl 0.9683(2) 0.74347(15) 0.20957(11) 0.0845(5) Uani 1 1 d . .
Cl2 Cl 0.41476(19) 1.16501(15) 1.04313(12) 0.0842(5) Uani 1 1 d . .
O1 O 1.0654(4) 0.5992(3) 0.7977(3) 0.0659(9) Uani 1 1 d . .
O2 O 0.5229(4) 0.5093(3) 0.5752(3) 0.0592(8) Uani 1 1 d . .
C25 C 0.7689(4) 0.6723(4) 0.6724(3) 0.0361(8) Uani 1 1 d . .
H25 H 0.7822 0.5839 0.6948 0.043 Uiso 1 1 calc R U
N1 N 0.6612(3) 0.8988(3) 0.7629(3) 0.0346(7) Uani 1 1 d . .
C1 C 0.9104(5) 0.7219(4) 0.3428(3) 0.0469(10) Uani 1 1 d . .
C2 C 0.9327(5) 0.6087(4) 0.3987(4) 0.0496(11) Uani 1 1 d . .
H2 H 0.9775 0.5429 0.3654 0.059 Uiso 1 1 calc R U
C3 C 0.8879(5) 0.5927(4) 0.5055(4) 0.0432(10) Uani 1 1 d . .
H3 H 0.9044 0.5161 0.5444 0.052 Uiso 1 1 calc R U
C4 C 0.8191(4) 0.6893(3) 0.5547(3) 0.0346(8) Uani 1 1 d . .
C5 C 0.7968(5) 0.8032(4) 0.4953(4) 0.0447(10) Uani 1 1 d . .
H5 H 0.7498 0.8689 0.5271 0.054 Uiso 1 1 calc R U
C6 C 0.8432(5) 0.8205(4) 0.3895(4) 0.0473(10) Uani 1 1 d . .
H6 H 0.8293 0.8973 0.3508 0.057 Uiso 1 1 calc R U
C7 C 0.8672(4) 0.7496(4) 0.7723(3) 0.0358(8) Uani 1 1 d . .
C8 C 1.0191(5) 0.6989(4) 0.8294(3) 0.0457(10) Uani 1 1 d . .
C9 C 1.1177(6) 0.7720(5) 0.9304(4) 0.0595(13) Uani 1 1 d . .
H9A H 1.0976 0.7412 1.0045 0.071 Uiso 1 1 calc R U
H9B H 1.2274 0.7575 0.9316 0.071 Uiso 1 1 calc R U
C10 C 1.0863(5) 0.9097(5) 0.9221(4) 0.0601(12) Uani 1 1 d . .
H10A H 1.1245 0.9438 0.8561 0.072 Uiso 1 1 calc R U
H10B H 1.1427 0.9500 0.9939 0.072 Uiso 1 1 calc R U
C11 C 0.9122(5) 0.9378(4) 0.9049(3) 0.0470(10) Uani 1 1 d . .
H11A H 0.8802 0.9235 0.9789 0.056 Uiso 1 1 calc R U
H11B H 0.8940 1.0253 0.8841 0.056 Uiso 1 1 calc R U
C12 C 0.8142(4) 0.8582(3) 0.8096(3) 0.0368(9) Uani 1 1 d . .
C13 C 0.5969(4) 0.7056(3) 0.6597(3) 0.0344(8) Uani 1 1 d . .
C14 C 0.4820(5) 0.6106(4) 0.6086(3) 0.0406(9) Uani 1 1 d . .
C15 C 0.3125(5) 0.6406(4) 0.6001(4) 0.0495(10) Uani 1 1 d . .
H15A H 0.2837 0.6168 0.6734 0.059 Uiso 1 1 calc R U
H15B H 0.2489 0.5922 0.5364 0.059 Uiso 1 1 calc R U
C16 C 0.2795(5) 0.7784(4) 0.5773(4) 0.0476(11) Uani 1 1 d . .
H16A H 0.1703 0.7954 0.5762 0.057 Uiso 1 1 calc R U
H16B H 0.2987 0.8007 0.5004 0.057 Uiso 1 1 calc R U
C17 C 0.3831(4) 0.8570(4) 0.6729(4) 0.0426(9) Uani 1 1 d . .
H17A H 0.3756 0.9440 0.6485 0.051 Uiso 1 1 calc R U
H17B H 0.3455 0.8504 0.7455 0.051 Uiso 1 1 calc R U
C18 C 0.5512(4) 0.8169(3) 0.6964(3) 0.0343(8) Uani 1 1 d . .
C19 C 0.6091(4) 1.0205(4) 0.7942(3) 0.0385(9) Uani 1 1 d . .
C20 C 0.5462(5) 1.0336(4) 0.8919(4) 0.0452(10) Uani 1 1 d . .
H20 H 0.5412 0.9655 0.9409 0.054 Uiso 1 1 calc R U
C21 C 0.4902(5) 1.1495(5) 0.9171(4) 0.0534(11) Uani 1 1 d . .
C22 C 0.4968(6) 1.2514(5) 0.8449(4) 0.0597(12) Uani 1 1 d . .
H22 H 0.4580 1.3286 0.8619 0.072 Uiso 1 1 calc R U
C23 C 0.5608(7) 1.2374(5) 0.7484(5) 0.0637(13) Uani 1 1 d . .
H23 H 0.5662 1.3055 0.6995 0.076 Uiso 1 1 calc R U
C24 C 0.6179(5) 1.1221(4) 0.7227(4) 0.0496(11) Uani 1 1 d . .
H24 H 0.6623 1.1133 0.6571 0.060 Uiso 1 1 calc R U

loop_
_atom_site_aniso_label
_atom_site_aniso_U_11
_atom_site_aniso_U_22
_atom_site_aniso_U_33
_atom_site_aniso_U_23
_atom_site_aniso_U_13
_atom_site_aniso_U_12
Cl1 0.1140(12) 0.0910(10) 0.0634(8) 0.0040(7) 0.0515(8) 0.0199(9)
Cl2 0.0961(10) 0.0912(10) 0.0764(9) -0.0338(8) 0.0433(8) -0.0046(8)
O1 0.056(2) 0.063(2) 0.073(2) -0.0019(17) 0.0024(16) 0.0210(17)
O2 0.0517(19) 0.0357(16) 0.089(2) -0.0133(16) 0.0125(16) -0.0031(14)
C25 0.032(2) 0.0300(19) 0.046(2) 0.0043(17) 0.0089(16) 0.0025(17)
N1 0.0326(17) 0.0323(16) 0.0378(16) -0.0042(13) 0.0052(13) 0.0001(14)
C1 0.043(2) 0.056(3) 0.043(2) -0.006(2) 0.0139(19) 0.003(2)
C2 0.047(2) 0.051(3) 0.053(3) -0.018(2) 0.0157(19) 0.008(2)
C3 0.040(2) 0.037(2) 0.049(2) -0.0074(18) 0.0041(18) 0.0037(18)
C4 0.0274(19) 0.034(2) 0.042(2) -0.0059(16) 0.0054(16) -0.0004(15)
C5 0.054(3) 0.033(2) 0.049(2) -0.0032(18) 0.0180(19) 0.0061(19)
C6 0.053(3) 0.044(2) 0.047(2) 0.0000(19) 0.0139(19) 0.005(2)
C7 0.035(2) 0.0354(19) 0.0365(19) 0.0041(17) 0.0075(16) 0.0030(17)
C8 0.041(2) 0.054(3) 0.043(2) 0.0087(19) 0.0109(18) 0.005(2)
C9 0.042(3) 0.077(4) 0.054(3) 0.001(2) -0.002(2) 0.013(2)
C10 0.042(3) 0.073(3) 0.060(3) -0.002(2) -0.002(2) -0.008(2)
C11 0.043(2) 0.048(2) 0.046(2) -0.005(2) 0.0007(18) -0.0028(19)
C12 0.039(2) 0.040(2) 0.0318(19) 0.0043(16) 0.0074(16) -0.0002(17)
C13 0.032(2) 0.034(2) 0.0382(19) -0.0016(15) 0.0094(16) 0.0007(15)
C14 0.041(2) 0.033(2) 0.047(2) -0.0022(18) 0.0096(17) -0.0024(18)
C15 0.037(2) 0.047(2) 0.064(3) -0.009(2) 0.0113(19) -0.0094(19)
C16 0.034(2) 0.049(3) 0.057(3) -0.006(2) 0.0042(19) -0.0007(19)
C17 0.034(2) 0.043(2) 0.050(2) -0.0059(18) 0.0072(17) 0.0026(17)
C18 0.032(2) 0.033(2) 0.0391(19) 0.0007(17) 0.0106(16) -0.0027(17)
C19 0.036(2) 0.034(2) 0.043(2) -0.0064(17) 0.0034(17) 0.0012(17)
C20 0.051(3) 0.040(2) 0.043(2) -0.0055(18) 0.0069(19) -0.0027(19)
C21 0.047(3) 0.060(3) 0.051(2) -0.017(2) 0.0060(19) 0.002(2)
C22 0.065(3) 0.041(2) 0.066(3) -0.012(2) 0.000(2) 0.011(2)
C23 0.082(4) 0.041(3) 0.065(3) 0.009(2) 0.011(3) 0.008(3)
C24 0.059(3) 0.040(2) 0.049(2) 0.0081(19) 0.011(2) 0.006(2)

loop_
_atom_type_symbol
_atom_type_description
_atom_type_scat_dispersion_real
_atom_type_scat_dispersion_imag
_atom_type_scat_source
C C 0.0033 0.0016 'International Tables Vol C Tables 4.2.6.8 and 6.1.1.4'
H H 0.0000 0.0000 'International Tables Vol C Tables 4.2.6.8 and 6.1.1.4'
Cl Cl 0.1484 0.1585 'International Tables Vol C Tables 4.2.6.8 and 6.1.1.4'
N N 0.0061 0.0033 'International Tables Vol C Tables 4.2.6.8 and 6.1.1.4'
O O 0.0106 0.0060 'International Tables Vol C Tables 4.2.6.8 and 6.1.1.4'

loop_
_geom_angle_atom_site_label_1
_geom_angle_atom_site_label_2
_geom_angle_atom_site_label_3
_geom_angle
C13 C25 C7 109.2(3)
C13 C25 C4 110.9(3)
C7 C25 C4 112.7(3)
C13 C25 H25 108.0
C7 C25 H25 108.0
C4 C25 H25 108.0
C12 N1 C18 120.2(3)
C12 N1 C19 120.6(3)
C18 N1 C19 118.8(3)
C2 C1 C6 121.5(4)
C2 C1 Cl1 119.9(3)
C6 C1 Cl1 118.7(3)
C1 C2 C3 119.6(4)
C1 C2 H2 120.2
C3 C2 H2 120.2
C4 C3 C2 120.6(4)
C4 C3 H3 119.7
C2 C3 H3 119.7
C3 C4 C5 118.5(3)
C3 C4 C25 121.0(3)
C5 C4 C25 120.5(3)
C6 C5 C4 121.2(4)
C6 C5 H5 119.4
C4 C5 H5 119.4
C1 C6 C5 118.6(4)
C1 C6 H6 120.7
C5 C6 H6 120.7
C12 C7 C8 121.2(4)
C12 C7 C25 122.0(3)
C8 C7 C25 116.7(3)
O1 C8 C7 121.3(4)
O1 C8 C9 120.8(4)
C7 C8 C9 118.0(4)
C10 C9 C8 113.2(4)
C10 C9 H9A 108.9
C8 C9 H9A 108.9
C10 C9 H9B 108.9
C8 C9 H9B 108.9
H9A C9 H9B 107.8
C9 C10 C11 111.6(4)
C9 C10 H10A 109.3
C11 C10 H10A 109.3
C9 C10 H10B 109.3
C11 C10 H10B 109.3
H10A C10 H10B 108.0
C12 C11 C10 112.2(4)
C12 C11 H11A 109.2
C10 C11 H11A 109.2
C12 C11 H11B 109.2
C10 C11 H11B 109.2
H11A C11 H11B 107.9
C7 C12 N1 120.5(3)
C7 C12 C11 122.6(4)
N1 C12 C11 116.8(3)
C18 C13 C14 120.9(3)
C18 C13 C25 122.0(3)
C14 C13 C25 117.0(3)
O2 C14 C13 121.2(4)
O2 C14 C15 121.3(4)
C13 C14 C15 117.5(3)
C14 C15 C16 111.6(3)
C14 C15 H15A 109.3
C16 C15 H15A 109.3
C14 C15 H15B 109.3
C16 C15 H15B 109.3
H15A C15 H15B 108.0
C15 C16 C17 110.5(4)
C15 C16 H16A 109.5
C17 C16 H16A 109.5
C15 C16 H16B 109.5
C17 C16 H16B 109.5
H16A C16 H16B 108.1
C18 C17 C16 112.3(3)
C18 C17 H17A 109.2
C16 C17 H17A 109.2
C18 C17 H17B 109.2
C16 C17 H17B 109.2
H17A C17 H17B 107.9
C13 C18 N1 120.4(3)
C13 C18 C17 122.7(3)
N1 C18 C17 116.8(3)
C20 C19 C24 120.0(4)
C20 C19 N1 120.3(4)
C24 C19 N1 119.6(3)
C19 C20 C21 119.4(4)
C19 C20 H20 120.3
C21 C20 H20 120.3
C22 C21 C20 120.9(4)
C22 C21 Cl2 120.4(4)
C20 C21 Cl2 118.7(4)
C23 C22 C21 119.2(4)
C23 C22 H22 120.4
C21 C22 H22 120.4
C22 C23 C24 120.4(5)
C22 C23 H23 119.8
C24 C23 H23 119.8
C19 C24 C23 120.1(4)
C19 C24 H24 119.9
C23 C24 H24 119.9

loop_
_geom_bond_atom_site_label_1
_geom_bond_atom_site_label_2
_geom_bond_distance
Cl1 C1 1.740(4)
Cl2 C21 1.736(4)
O1 C8 1.225(5)
O2 C14 1.229(5)
C25 C13 1.522(5)
C25 C7 1.524(5)
C25 C4 1.531(5)
C25 H25 0.9800
N1 C12 1.399(5)
N1 C18 1.400(5)
N1 C19 1.451(5)
C1 C2 1.366(6)
C1 C6 1.374(6)
C2 C3 1.387(6)
C2 H2 0.9300
C3 C4 1.380(5)
C3 H3 0.9300
C4 C5 1.392(5)
C5 C6 1.384(6)
C5 H5 0.9300
C6 H6 0.9300
C7 C12 1.356(5)
C7 C8 1.453(5)
C8 C9 1.509(6)
C9 C10 1.497(7)
C9 H9A 0.9700
C9 H9B 0.9700
C10 C11 1.523(6)
C10 H10A 0.9700
C10 H10B 0.9700
C11 C12 1.503(5)
C11 H11A 0.9700
C11 H11B 0.9700
C13 C18 1.353(5)
C13 C14 1.461(5)
C14 C15 1.500(6)
C15 C16 1.514(6)
C15 H15A 0.9700
C15 H15B 0.9700
C16 C17 1.521(5)
C16 H16A 0.9700
C16 H16B 0.9700
C17 C18 1.499(5)
C17 H17A 0.9700
C17 H17B 0.9700
C19 C20 1.368(5)
C19 C24 1.378(6)
C20 C21 1.387(6)
C20 H20 0.9300
C21 C22 1.382(7)
C22 C23 1.363(7)
C22 H22 0.9300
C23 C24 1.387(6)
C23 H23 0.9300
C24 H24 0.9300

loop_
_geom_torsion_atom_site_label_1
_geom_torsion_atom_site_label_2
_geom_torsion_atom_site_label_3
_geom_torsion_atom_site_label_4
_geom_torsion
C6 C1 C2 C3 -0.6(6)
Cl1 C1 C2 C3 179.2(3)
C1 C2 C3 C4 1.0(6)
C2 C3 C4 C5 -0.5(6)
C2 C3 C4 C25 179.8(3)
C13 C25 C4 C3 -125.4(4)
C7 C25 C4 C3 111.9(4)
C13 C25 C4 C5 54.9(5)
C7 C25 C4 C5 -67.8(4)
C3 C4 C5 C6 -0.5(6)
C25 C4 C5 C6 179.2(4)
C2 C1 C6 C5 -0.4(7)
Cl1 C1 C6 C5 179.8(3)
C4 C5 C6 C1 0.9(7)
C13 C25 C7 C12 -21.7(4)
C4 C25 C7 C12 102.0(4)
C13 C25 C7 C8 155.9(3)
C4 C25 C7 C8 -80.4(4)
C12 C7 C8 O1 178.1(4)
C25 C7 C8 O1 0.5(5)
C12 C7 C8 C9 -1.1(5)
C25 C7 C8 C9 -178.7(4)
O1 C8 C9 C10 153.0(4)
C7 C8 C9 C10 -27.8(6)
C8 C9 C10 C11 51.8(6)
C9 C10 C11 C12 -47.5(5)
C8 C7 C12 N1 -172.8(3)
C25 C7 C12 N1 4.6(5)
C8 C7 C12 C11 4.9(5)
C25 C7 C12 C11 -177.6(3)
C18 N1 C12 C7 13.5(5)
C19 N1 C12 C7 -174.1(3)
C18 N1 C12 C11 -164.4(3)
C19 N1 C12 C11 8.1(5)
C10 C11 C12 C7 19.9(5)
C10 C11 C12 N1 -162.3(3)
C7 C25 C13 C18 24.0(4)
C4 C25 C13 C18 -100.8(4)
C7 C25 C13 C14 -154.5(3)
C4 C25 C13 C14 80.8(4)
C18 C13 C14 O2 180.0(4)
C25 C13 C14 O2 -1.5(6)
C18 C13 C14 C15 -0.8(5)
C25 C13 C14 C15 177.7(3)
O2 C14 C15 C16 -147.4(4)
C13 C14 C15 C16 33.4(5)
C14 C15 C16 C17 -56.4(5)
C15 C16 C17 C18 47.5(5)
C14 C13 C18 N1 169.3(3)
C25 C13 C18 N1 -9.1(5)
C14 C13 C18 C17 -8.4(5)
C25 C13 C18 C17 173.2(3)
C12 N1 C18 C13 -11.2(5)
C19 N1 C18 C13 176.2(3)
C12 N1 C18 C17 166.6(3)
C19 N1 C18 C17 -6.0(5)
C16 C17 C18 C13 -15.8(5)
C16 C17 C18 N1 166.4(3)
C12 N1 C19 C20 -88.5(4)
C18 N1 C19 C20 84.1(4)
C12 N1 C19 C24 93.8(4)
C18 N1 C19 C24 -93.6(4)
C24 C19 C20 C21 0.8(6)
N1 C19 C20 C21 -176.9(4)
C19 C20 C21 C22 0.1(6)
C19 C20 C21 Cl2 -178.7(3)
C20 C21 C22 C23 -0.7(7)
Cl2 C21 C22 C23 178.1(4)
C21 C22 C23 C24 0.3(7)
C20 C19 C24 C23 -1.1(7)
N1 C19 C24 C23 176.6(4)
C22 C23 C24 C19 0.6(7)
